data_4502755
loop_
_publ_author_name
'Zhang, Huabin'
'Li, Ning'
'Tian, Chongbin'
'Liu, Tianfu'
'Du, Fenglei'
'Lin, Ping'
'Li, Zhihua'
'Du, Shaowu'

_publ_section_title
;
 Unusual High Thermal Stability within a Series of Novel Lanthanide TATB
 Frameworks: Synthesis, Structure, and Properties
 (TATB&#x00A0;=&#x00A0;4,4&#x2032;,4&#x2033;-s-Triazine-2,4,6-triyl-tribenzoate)
;
_journal_issue 2
_journal_name_full 'Crystal Growth &amp; Design'
_journal_page_first 670
_journal_paper_doi 10.1021/cg2008655
_journal_volume 12
_journal_year 2012
_chemical_formula_moiety 'C24 H12 Dy N3 O7'
_chemical_formula_sum 'C24 H12 Dy N3 O7'
_chemical_formula_weight 616.87
_chemical_name_systematic
; 
 ? 
;
_space_group_IT_number 70
_symmetry_cell_setting orthorhombic
_symmetry_space_group_name_Hall '-F 2uv 2vw'
_symmetry_space_group_name_H-M 'F d d d :2'
_atom_sites_solution_hydrogens geom
_atom_sites_solution_primary direct
_atom_sites_solution_secondary difmap
_audit_creation_method SHELXL-97
_cell_angle_alpha 90.00
_cell_angle_beta 90.00
_cell_angle_gamma 90.00
_cell_formula_units_Z 32
_cell_length_a 22.262(9)
_cell_length_b 28.637(11)
_cell_length_c 29.118(11)
_cell_measurement_reflns_used 3568
_cell_measurement_temperature 293(2)
_cell_measurement_theta_max 27.4179
_cell_measurement_theta_min 2.3976
_cell_volume 18563(13)
_computing_structure_refinement 'SHELXL-97 (Sheldrick, 1997)'
_computing_structure_solution 'SHELXS-97 (Sheldrick, 1990)'
_diffrn_ambient_temperature 293(2)
_diffrn_measured_fraction_theta_full 0.998
_diffrn_measured_fraction_theta_max 0.998
_diffrn_measurement_device_type
;
Mercury2 (2x2 bin mode)
;
_diffrn_radiation_monochromator graphite
_diffrn_radiation_source 'fine-focus sealed tube'
_diffrn_radiation_type MoK\a
_diffrn_radiation_wavelength 0.71073
_diffrn_reflns_av_R_equivalents 0.0585
_diffrn_reflns_av_sigmaI/netI 0.0338
_diffrn_reflns_limit_h_max 28
_diffrn_reflns_limit_h_min -28
_diffrn_reflns_limit_k_max 30
_diffrn_reflns_limit_k_min -37
_diffrn_reflns_limit_l_max 36
_diffrn_reflns_limit_l_min -37
_diffrn_reflns_number 41190
_diffrn_reflns_theta_full 27.44
_diffrn_reflns_theta_max 27.44
_diffrn_reflns_theta_min 2.40
_exptl_absorpt_coefficient_mu 3.270
_exptl_absorpt_correction_T_max 1.0000
_exptl_absorpt_correction_T_min 0.6519
_exptl_absorpt_correction_type multi-scan
_exptl_absorpt_process_details '(SADABS; Bruker, 2000)'
_exptl_crystal_colour Colorless
_exptl_crystal_density_diffrn 1.766
_exptl_crystal_density_method 'not measured'
_exptl_crystal_description Prism
_exptl_crystal_F_000 9568
_exptl_crystal_size_max 0.2
_exptl_crystal_size_mid 0.2
_exptl_crystal_size_min 0.2
_refine_diff_density_max 1.666
_refine_diff_density_min -1.725
_refine_diff_density_rms 0.169
_refine_ls_extinction_method none
_refine_ls_goodness_of_fit_ref 1.158
_refine_ls_hydrogen_treatment constr
_refine_ls_matrix_type full
_refine_ls_number_parameters 316
_refine_ls_number_reflns 5305
_refine_ls_number_restraints 0
_refine_ls_restrained_S_all 1.158
_refine_ls_R_factor_all 0.0615
_refine_ls_R_factor_gt 0.0569
_refine_ls_shift/su_max 0.001
_refine_ls_shift/su_mean 0.000
_refine_ls_structure_factor_coef Fsqd
_refine_ls_weighting_details 'calc w=1/[\s^2^(Fo^2^)+(0.0708P)^2^+424.7046P] where P=(Fo^2^+2Fc^2^)/3'
_refine_ls_weighting_scheme calc
_refine_ls_wR_factor_gt 0.1533
_refine_ls_wR_factor_ref 0.1568
_reflns_number_gt 4953
_reflns_number_total 5305
_reflns_threshold_expression >2sigma(I)
_cod_data_source_file cg2008655_si_003.cif
_cod_data_source_block 5
_cod_depositor_comments
;
The following automatic conversions were performed:

'_exptl_absorpt_correction_type' value 'Multi-scan' changed to
'multi-scan' according to
/home/saulius/struct/CIF-dictionaries/cif_core.dic dictionary named
'cif_core.dic' version 2.4.1 from 2010-06-29.

Automatic conversion script
Id: cif_fix_values 1715 2011-07-08 13:25:40Z adriana 
;
_cod_original_sg_symbol_H-M Fddd
_cod_database_code 4502755

loop_
_symmetry_equiv_pos_as_xyz
'x, y, z'
'-x+3/4, -y+3/4, z'
'-x+3/4, y, -z+3/4'
'x, -y+3/4, -z+3/4'
'x, y+1/2, z+1/2'
'-x+3/4, -y+5/4, z+1/2'
'-x+3/4, y+1/2, -z+5/4'
'x, -y+5/4, -z+5/4'
'x+1/2, y, z+1/2'
'-x+5/4, -y+3/4, z+1/2'
'-x+5/4, y, -z+5/4'
'x+1/2, -y+3/4, -z+5/4'
'x+1/2, y+1/2, z'
'-x+5/4, -y+5/4, z'
'-x+5/4, y+1/2, -z+3/4'
'x+1/2, -y+5/4, -z+3/4'
'-x, -y, -z'
'x-3/4, y-3/4, -z'
'x-3/4, -y, z-3/4'
'-x, y-3/4, z-3/4'
'-x, -y+1/2, -z+1/2'
'x-3/4, y-1/4, -z+1/2'
'x-3/4, -y+1/2, z-1/4'
'-x, y-1/4, z-1/4'
'-x+1/2, -y, -z+1/2'
'x-1/4, y-3/4, -z+1/2'
'x-1/4, -y, z-1/4'
'-x+1/2, y-3/4, z-1/4'
'-x+1/2, -y+1/2, -z'
'x-1/4, y-1/4, -z'
'x-1/4, -y+1/2, z-3/4'
'-x+1/2, y-1/4, z-3/4'

loop_
_atom_site_label
_atom_site_type_symbol
_atom_site_fract_x
_atom_site_fract_y
_atom_site_fract_z
_atom_site_U_iso_or_equiv
_atom_site_adp_type
_atom_site_occupancy
_atom_site_symmetry_multiplicity
_atom_site_calc_flag
_atom_site_refinement_flags
Dy1 Dy 0.305025(14) 0.471392(10) 0.297486(11) 0.03082(13) Uani 1 1 d .
N1 N -0.0095(3) 0.5109(2) 0.5791(2) 0.0440(15) Uani 1 1 d .
N2 N 0.0555(3) 0.5424(2) 0.5221(3) 0.0480(17) Uani 1 1 d .
N3 N 0.0795(3) 0.4700(2) 0.5576(2) 0.0456(16) Uani 1 1 d .
O1 O -0.1438(3) 0.7309(2) 0.5023(2) 0.0531(15) Uani 1 1 d .
O2 O -0.2073(3) 0.6949(2) 0.5510(2) 0.0544(15) Uani 1 1 d .
O3 O -0.0008(3) 0.28930(18) 0.7098(2) 0.0502(14) Uani 1 1 d .
O4 O -0.0686(3) 0.3366(2) 0.7411(2) 0.0518(14) Uani 1 1 d .
O5 O 0.3456(2) 0.4606(2) 0.4318(2) 0.0498(14) Uani 1 1 d .
O6 O 0.2962(3) 0.4938(2) 0.37224(18) 0.0481(13) Uani 1 1 d .
O7W O 0.3103(4) 0.3938(3) 0.3340(4) 0.093(3) Uani 1 1 d .
C1 C -0.1579(4) 0.6982(3) 0.5298(3) 0.0450(18) Uani 1 1 d .
C2 C -0.1131(4) 0.6598(3) 0.5360(3) 0.0420(17) Uani 1 1 d .
C3 C -0.1261(4) 0.6232(3) 0.5654(3) 0.0463(19) Uani 1 1 d .
H3A H -0.1615 0.6238 0.5824 0.056 Uiso 1 1 calc R
C4 C -0.0874(4) 0.5858(3) 0.5698(3) 0.050(2) Uani 1 1 d .
H4A H -0.0968 0.5614 0.5896 0.060 Uiso 1 1 calc R
C5 C -0.0344(4) 0.5846(3) 0.5448(3) 0.0427(18) Uani 1 1 d .
C6 C -0.0202(4) 0.6215(3) 0.5157(3) 0.061(3) Uani 1 1 d .
H6A H 0.0157 0.6214 0.4993 0.073 Uiso 1 1 calc R
C7 C -0.0598(4) 0.6583(3) 0.5114(4) 0.064(3) Uani 1 1 d .
H7A H -0.0505 0.6826 0.4914 0.076 Uiso 1 1 calc R
C8 C -0.0294(4) 0.3275(2) 0.7099(3) 0.0375(15) Uani 1 1 d .
C9 C -0.0160(3) 0.3641(2) 0.6744(3) 0.0351(14) Uani 1 1 d .
C10 C -0.0521(3) 0.4036(2) 0.6729(3) 0.0375(15) Uani 1 1 d .
H10A H -0.0853 0.4061 0.6922 0.045 Uiso 1 1 calc R
C11 C -0.0379(4) 0.4396(3) 0.6421(3) 0.0418(17) Uani 1 1 d .
H11A H -0.0616 0.4663 0.6411 0.050 Uiso 1 1 calc R
C12 C 0.0117(3) 0.4353(3) 0.6129(3) 0.0386(16) Uani 1 1 d .
C13 C 0.0468(4) 0.3948(3) 0.6148(3) 0.0455(19) Uani 1 1 d .
H13A H 0.0799 0.3918 0.5955 0.055 Uiso 1 1 calc R
C14 C 0.0328(4) 0.3596(3) 0.6450(3) 0.0451(18) Uani 1 1 d .
H14A H 0.0561 0.3326 0.6458 0.054 Uiso 1 1 calc R
C15 C 0.2997(3) 0.4809(3) 0.4134(3) 0.0381(15) Uani 1 1 d .
C16 C 0.2460(3) 0.4876(3) 0.4438(2) 0.0343(14) Uani 1 1 d .
C17 C 0.2408(4) 0.4635(3) 0.4842(3) 0.0468(19) Uani 1 1 d .
H17A H 0.2710 0.4429 0.4932 0.056 Uiso 1 1 calc R
C18 C 0.1900(4) 0.4697(3) 0.5121(3) 0.049(2) Uani 1 1 d .
H18A H 0.1863 0.4529 0.5393 0.059 Uiso 1 1 calc R
C19 C 0.1456(3) 0.5007(3) 0.4992(3) 0.0406(16) Uani 1 1 d .
C20 C 0.1516(4) 0.5266(3) 0.4588(3) 0.0447(19) Uani 1 1 d .
H20A H 0.1225 0.5485 0.4507 0.054 Uiso 1 1 calc R
C21 C 0.2012(4) 0.5194(3) 0.4309(3) 0.048(2) Uani 1 1 d .
H21A H 0.2047 0.5357 0.4034 0.057 Uiso 1 1 calc R
C22 C 0.0066(3) 0.5442(3) 0.5490(3) 0.0411(17) Uani 1 1 d .
C23 C 0.0278(3) 0.4741(2) 0.5814(3) 0.0386(16) Uani 1 1 d .
C24 C 0.0898(3) 0.5052(3) 0.5281(3) 0.0405(17) Uani 1 1 d .

loop_
_atom_site_aniso_label
_atom_site_aniso_U_11
_atom_site_aniso_U_22
_atom_site_aniso_U_33
_atom_site_aniso_U_23
_atom_site_aniso_U_13
_atom_site_aniso_U_12
Dy1 0.0307(2) 0.02758(19) 0.0342(2) -0.00341(11) -0.00012(12) -0.00227(11)
N1 0.044(4) 0.036(3) 0.051(4) 0.014(3) 0.017(3) 0.007(3)
N2 0.041(4) 0.044(3) 0.059(4) 0.017(3) 0.020(3) 0.011(3)
N3 0.039(4) 0.047(4) 0.050(4) 0.016(3) 0.017(3) 0.011(3)
O1 0.039(3) 0.052(3) 0.069(4) 0.031(3) 0.001(3) 0.014(2)
O2 0.043(3) 0.063(4) 0.057(4) 0.013(3) 0.009(3) 0.018(3)
O3 0.065(4) 0.030(3) 0.056(3) 0.005(2) -0.005(3) 0.006(3)
O4 0.057(4) 0.050(3) 0.048(3) 0.023(3) 0.003(3) 0.006(3)
O5 0.030(3) 0.072(4) 0.047(3) 0.000(3) 0.001(2) 0.003(3)
O6 0.045(3) 0.069(4) 0.030(3) 0.000(2) 0.007(2) 0.013(3)
O7W 0.107(7) 0.050(4) 0.122(7) 0.035(4) -0.021(5) 0.012(4)
C1 0.037(4) 0.046(4) 0.052(5) 0.012(3) 0.005(3) 0.007(3)
C2 0.039(4) 0.040(4) 0.048(4) 0.009(3) 0.005(3) 0.014(3)
C3 0.040(4) 0.051(4) 0.049(4) 0.012(3) 0.018(3) 0.013(3)
C4 0.046(5) 0.046(4) 0.060(5) 0.020(4) 0.021(4) 0.015(4)
C5 0.043(4) 0.036(4) 0.049(4) 0.012(3) 0.014(3) 0.012(3)
C6 0.051(5) 0.056(5) 0.077(6) 0.035(5) 0.030(5) 0.017(4)
C7 0.048(5) 0.061(5) 0.082(7) 0.039(5) 0.023(5) 0.025(4)
C8 0.043(4) 0.028(3) 0.042(4) 0.009(3) -0.005(3) -0.001(3)
C9 0.037(4) 0.027(3) 0.042(4) 0.003(3) 0.002(3) -0.004(3)
C10 0.033(4) 0.036(4) 0.044(4) 0.008(3) 0.009(3) 0.002(3)
C11 0.042(4) 0.037(4) 0.046(4) 0.012(3) 0.011(3) 0.010(3)
C12 0.036(4) 0.036(4) 0.044(4) 0.009(3) 0.010(3) 0.008(3)
C13 0.042(4) 0.036(4) 0.058(5) 0.012(3) 0.016(4) 0.009(3)
C14 0.052(5) 0.030(3) 0.053(5) 0.010(3) 0.009(4) 0.011(3)
C15 0.032(4) 0.047(4) 0.036(4) 0.000(3) -0.002(3) 0.003(3)
C16 0.032(3) 0.040(4) 0.031(3) -0.001(3) 0.005(3) -0.001(3)
C17 0.036(4) 0.059(5) 0.046(4) 0.017(4) 0.007(3) 0.015(3)
C18 0.043(4) 0.058(5) 0.046(4) 0.021(4) 0.016(4) 0.021(4)
C19 0.037(4) 0.044(4) 0.041(4) 0.007(3) 0.012(3) 0.004(3)
C20 0.035(4) 0.051(4) 0.048(5) 0.017(3) 0.015(3) 0.010(3)
C21 0.040(4) 0.061(5) 0.042(4) 0.021(4) 0.010(3) 0.010(4)
C22 0.036(4) 0.036(4) 0.051(4) 0.016(3) 0.013(3) 0.010(3)
C23 0.033(4) 0.039(4) 0.044(4) 0.005(3) 0.010(3) 0.006(3)
C24 0.040(4) 0.037(4) 0.045(4) 0.013(3) 0.019(3) 0.004(3)

loop_
_atom_type_symbol
_atom_type_description
_atom_type_scat_dispersion_real
_atom_type_scat_dispersion_imag
_atom_type_scat_source
C C 0.0033 0.0016 'International Tables Vol C Tables 4.2.6.8 and 6.1.1.4'
H H 0.0000 0.0000 'International Tables Vol C Tables 4.2.6.8 and 6.1.1.4'
N N 0.0061 0.0033 'International Tables Vol C Tables 4.2.6.8 and 6.1.1.4'
O O 0.0106 0.0060 'International Tables Vol C Tables 4.2.6.8 and 6.1.1.4'
Dy Dy -0.1892 4.4098 'International Tables Vol C Tables 4.2.6.8 and 6.1.1.4'

loop_
_geom_angle_atom_site_label_1
_geom_angle_atom_site_label_2
_geom_angle_atom_site_label_3
_geom_angle
_geom_angle_site_symmetry_1
_geom_angle_site_symmetry_3
O6 Dy1 O1 118.6(2) . 16
O6 Dy1 O2 88.2(2) . 24
O1 Dy1 O2 133.8(2) 16 24
O6 Dy1 O5 82.6(2) . 3
O1 Dy1 O5 76.6(2) 16 3
O2 Dy1 O5 147.8(2) 24 3
O6 Dy1 O3 78.8(2) . 18_666
O1 Dy1 O3 73.1(2) 16 18_666
O2 Dy1 O3 77.0(2) 24 18_666
O5 Dy1 O3 130.5(2) 3 18_666
O6 Dy1 O4 151.1(2) . 10_454
O1 Dy1 O4 85.2(2) 16 10_454
O2 Dy1 O4 85.4(2) 24 10_454
O5 Dy1 O4 88.0(2) 3 10_454
O3 Dy1 O4 126.6(2) 18_666 10_454
O6 Dy1 O7W 81.1(3) . .
O1 Dy1 O7W 141.8(3) 16 .
O2 Dy1 O7W 74.3(3) 24 .
O5 Dy1 O7W 73.9(3) 3 .
O3 Dy1 O7W 145.2(3) 18_666 .
O4 Dy1 O7W 70.1(3) 10_454 .
O6 Dy1 O3 148.50(19) . 10_454
O1 Dy1 O3 73.0(2) 16 10_454
O2 Dy1 O3 66.6(2) 24 10_454
O5 Dy1 O3 128.75(19) 3 10_454
O3 Dy1 O3 77.27(19) 18_666 10_454
O4 Dy1 O3 49.60(19) 10_454 10_454
O7W Dy1 O3 108.1(3) . 10_454
O6 Dy1 C8 159.8(2) . 10_454
O1 Dy1 C8 80.4(2) 16 10_454
O2 Dy1 C8 72.6(2) 24 10_454
O5 Dy1 C8 110.2(2) 3 10_454
O3 Dy1 C8 102.3(2) 18_666 10_454
O4 Dy1 C8 24.8(2) 10_454 10_454
O7W Dy1 C8 87.4(3) . 10_454
O3 Dy1 C8 25.05(18) 10_454 10_454
C22 N1 C23 115.0(6) . .
C24 N2 C22 115.1(6) . .
C24 N3 C23 114.2(6) . .
C1 O1 Dy1 135.5(5) . 16_455
C1 O2 Dy1 140.7(5) . 20_566
C8 O3 Dy1 174.3(6) . 30_556
C8 O3 Dy1 83.0(5) . 10_455
Dy1 O3 Dy1 102.73(19) 30_556 10_455
C8 O4 Dy1 105.1(4) . 10_455
C15 O5 Dy1 143.5(6) . 3
C15 O6 Dy1 145.5(6) . .
O2 C1 O1 125.3(7) . .
O2 C1 C2 117.8(7) . .
O1 C1 C2 116.9(7) . .
C3 C2 C7 118.5(7) . .
C3 C2 C1 119.3(7) . .
C7 C2 C1 122.1(7) . .
C4 C3 C2 120.8(7) . .
C3 C4 C5 120.2(7) . .
C4 C5 C6 119.6(7) . .
C4 C5 C22 120.2(7) . .
C6 C5 C22 120.3(7) . .
C7 C6 C5 119.4(8) . .
C6 C7 C2 121.5(8) . .
O3 C8 O4 121.3(7) . .
O3 C8 C9 120.1(7) . .
O4 C8 C9 118.5(6) . .
O3 C8 Dy1 72.0(4) . 10_455
O4 C8 Dy1 50.1(3) . 10_455
C9 C8 Dy1 163.7(5) . 10_455
C10 C9 C14 120.7(6) . .
C10 C9 C8 118.3(6) . .
C14 C9 C8 120.9(6) . .
C9 C10 C11 119.2(7) . .
C12 C11 C10 120.1(7) . .
C13 C12 C11 119.4(7) . .
C13 C12 C23 120.7(6) . .
C11 C12 C23 119.9(6) . .
C14 C13 C12 120.4(7) . .
C13 C14 C9 120.2(7) . .
O6 C15 O5 125.2(7) . .
O6 C15 C16 118.4(7) . .
O5 C15 C16 116.3(7) . .
C17 C16 C21 119.9(7) . .
C17 C16 C15 120.7(7) . .
C21 C16 C15 119.4(6) . .
C16 C17 C18 120.1(7) . .
C19 C18 C17 120.0(7) . .
C18 C19 C20 120.2(7) . .
C18 C19 C24 119.5(7) . .
C20 C19 C24 120.2(7) . .
C21 C20 C19 119.4(7) . .
C20 C21 C16 120.3(7) . .
N2 C22 N1 124.8(7) . .
N2 C22 C5 118.9(6) . .
N1 C22 C5 116.2(6) . .
N1 C23 N3 124.7(7) . .
N1 C23 C12 118.0(6) . .
N3 C23 C12 117.2(6) . .
N2 C24 N3 126.0(7) . .
N2 C24 C19 118.2(6) . .
N3 C24 C19 115.8(6) . .

loop_
_geom_bond_atom_site_label_1
_geom_bond_atom_site_label_2
_geom_bond_distance
_geom_bond_site_symmetry_2
Dy1 O6 2.277(5) .
Dy1 O1 2.294(5) 16
Dy1 O2 2.307(6) 24
Dy1 O5 2.314(6) 3
Dy1 O3 2.318(6) 18_666
Dy1 O4 2.356(5) 10_454
Dy1 O7W 2.468(7) .
Dy1 O3 2.839(6) 10_454
Dy1 C8 2.963(7) 10_454
N1 C22 1.343(9) .
N1 C23 1.345(9) .
N2 C24 1.321(9) .
N2 C22 1.340(9) .
N3 C24 1.344(9) .
N3 C23 1.348(9) .
O1 C1 1.273(9) .
O1 Dy1 2.294(5) 16_455
O2 C1 1.264(10) .
O2 Dy1 2.307(6) 20_566
O3 C8 1.264(9) .
O3 Dy1 2.318(6) 30_556
O3 Dy1 2.839(6) 10_455
O4 C8 1.285(10) .
O4 Dy1 2.356(5) 10_455
O5 C15 1.291(9) .
O5 Dy1 2.314(6) 3
O6 C15 1.257(9) .
C1 C2 1.496(10) .
C2 C3 1.384(11) .
C2 C7 1.387(11) .
C3 C4 1.382(11) .
C4 C5 1.386(11) .
C5 C6 1.392(10) .
C5 C22 1.480(10) .
C6 C7 1.378(11) .
C8 C9 1.504(9) .
C8 Dy1 2.963(7) 10_455
C9 C10 1.387(10) .
C9 C14 1.388(11) .
C10 C11 1.402(10) .
C11 C12 1.401(10) .
C12 C13 1.398(10) .
C12 C23 1.486(10) .
C13 C14 1.375(10) .
C15 C16 1.500(10) .
C16 C17 1.368(10) .
C16 C21 1.404(11) .
C17 C18 1.403(10) .
C18 C19 1.382(10) .
C19 C20 1.396(10) .
C19 C24 1.506(10) .
C20 C21 1.387(10) .
